data_7051913
loop_
_publ_author_name
'Bazzini, Cristina'
'Caronna, Tullio'
'Fontana, Francesca'
'Macchi, Piero'
'Mele, Andrea'
'Natali Sora, Isabella'
'Panzeri, Walter'
'Sironi, Angelo'

_publ_section_title
;
 Synthesis, crystal structure and crystal packing of diaza[5]helicenes
;
_journal_issue 10
_journal_name_full 'New Journal of Chemistry'
_journal_page_first 1710
_journal_paper_doi 10.1039/b800050f
_journal_volume 32
_journal_year 2008
_chemical_formula_sum 'C20 H12 N2'
_chemical_formula_weight 280.32
_chemical_name_systematic
;
?
;
_space_group_IT_number 60
_symmetry_cell_setting orthorhombic
_symmetry_space_group_name_Hall '-P 2n 2ab'
_symmetry_space_group_name_H-M 'P b c n'
_atom_sites_solution_hydrogens geom
_atom_sites_solution_primary direct
_atom_sites_solution_secondary difmap
_audit_conform_dict_location ftp://ftp.iucr.org/pub/cif_core.dic
_audit_conform_dict_name cif_core.dic
_audit_conform_dict_version 2.3
_audit_creation_date 2007-12-29T18:25:48-00:00
_audit_creation_method 'WinGX routine CIF_UPDATE'
_cell_angle_alpha 90.000
_cell_angle_beta 90.000
_cell_angle_gamma 90.000
_cell_formula_units_Z 8
_cell_length_a 16.0623(11)
_cell_length_b 7.8336(5)
_cell_length_c 21.4841(14)
_cell_measurement_reflns_used 7621
_cell_measurement_temperature 293(2)
_cell_measurement_theta_max 26.9
_cell_measurement_theta_min 3.05
_cell_volume 2703.3(3)
_computing_structure_refinement 'SHELXL-97 (Sheldrick, 1997)'
_diffrn_ambient_temperature 293(2)
_diffrn_measured_fraction_theta_full 0.956
_diffrn_measured_fraction_theta_max 0.956
_diffrn_radiation_monochromator graphite
_diffrn_radiation_type MoK\a
_diffrn_radiation_wavelength 0.71069
_diffrn_reflns_av_R_equivalents 0.0258
_diffrn_reflns_av_unetI/netI 0.0176
_diffrn_reflns_limit_h_max 22
_diffrn_reflns_limit_h_min -21
_diffrn_reflns_limit_k_max 10
_diffrn_reflns_limit_k_min -9
_diffrn_reflns_limit_l_max 28
_diffrn_reflns_limit_l_min -29
_diffrn_reflns_number 23933
_diffrn_reflns_theta_full 29.91
_diffrn_reflns_theta_max 29.91
_diffrn_reflns_theta_min 2.28
_exptl_absorpt_coefficient_mu 0.082
_exptl_absorpt_correction_type none
_exptl_crystal_density_diffrn 1.378
_exptl_crystal_density_method 'not measured'
_exptl_crystal_F_000 1168
_exptl_crystal_size_max 0.3
_exptl_crystal_size_mid 0.3
_exptl_crystal_size_min 0.1
_refine_diff_density_max 0.2
_refine_diff_density_min -0.169
_refine_diff_density_rms 0.031
_refine_ls_extinction_method none
_refine_ls_goodness_of_fit_ref 1.017
_refine_ls_hydrogen_treatment mixed
_refine_ls_matrix_type full
_refine_ls_number_parameters 247
_refine_ls_number_reflns 3731
_refine_ls_number_restraints 0
_refine_ls_restrained_S_all 1.017
_refine_ls_R_factor_all 0.0583
_refine_ls_R_factor_gt 0.0391
_refine_ls_shift/su_max 0.001
_refine_ls_shift/su_mean 0.000
_refine_ls_structure_factor_coef Fsqd
_refine_ls_weighting_details 'calc w=1/[\s^2^(Fo^2^)+(0.0559P)^2^+0.4771P] where P=(Fo^2^+2Fc^2^)/3'
_refine_ls_weighting_scheme calc
_refine_ls_wR_factor_gt 0.1028
_refine_ls_wR_factor_ref 0.1172
_reflns_number_gt 2756
_reflns_number_total 3731
_reflns_threshold_expression >2sigma(I)
_cod_data_source_file b800050f.txt
_cod_data_source_block 2-III
_cod_database_code 7051913

loop_
_symmetry_equiv_pos_as_xyz
'x, y, z'
'-x+1/2, -y+1/2, z+1/2'
'x+1/2, -y+1/2, -z'
'-x, y, -z+1/2'
'-x, -y, -z'
'x-1/2, y-1/2, -z-1/2'
'-x-1/2, y-1/2, z'
'x, -y, z-1/2'

loop_
_atom_site_label
_atom_site_type_symbol
_atom_site_fract_x
_atom_site_fract_y
_atom_site_fract_z
_atom_site_U_iso_or_equiv
_atom_site_adp_type
_atom_site_occupancy
_atom_site_symmetry_multiplicity
_atom_site_calc_flag
_atom_site_refinement_flags
_atom_site_disorder_assembly
_atom_site_disorder_group
C1 C -0.03036(7) 0.26587(16) -0.14597(5) 0.0442(3) Uani 1 1 d . . .
C2 C -0.03282(8) 0.42975(17) -0.16786(6) 0.0511(3) Uani 1 1 d . . .
C3 C 0.04097(9) 0.51793(19) -0.18091(6) 0.0549(3) Uani 1 1 d . . .
C4 C 0.11589(8) 0.44040(18) -0.17074(6) 0.0532(3) Uani 1 1 d . . .
C16 C 0.12002(7) 0.27516(17) -0.14575(5) 0.0457(3) Uani 1 1 d . . .
C15 C 0.04588(6) 0.18078(15) -0.13437(5) 0.0405(2) Uani 1 1 d . . .
C6 C 0.20100(7) 0.08351(18) -0.09383(6) 0.0523(3) Uani 1 1 d . . .
C18 C 0.13079(7) -0.01865(15) -0.07612(5) 0.0451(3) Uani 1 1 d . . .
C17 C 0.05262(6) 0.01695(15) -0.10329(5) 0.0399(2) Uani 1 1 d . . .
C7 C 0.14071(8) -0.14831(18) -0.03073(6) 0.0520(3) Uani 1 1 d . . .
C8 C 0.07344(9) -0.23518(17) -0.01053(6) 0.0521(3) Uani 1 1 d . . .
C20 C -0.00471(8) -0.21474(15) -0.04100(5) 0.0457(3) Uani 1 1 d . . .
C19 C -0.01409(7) -0.10269(14) -0.09139(5) 0.0404(2) Uani 1 1 d . . .
C9 C -0.07542(9) -0.31072(17) -0.02057(6) 0.0530(3) Uani 1 1 d . . .
C22 C -0.15224(7) -0.23361(15) -0.10517(6) 0.0483(3) Uani 1 1 d . . .
C21 C -0.08828(6) -0.12828(15) -0.12927(5) 0.0420(2) Uani 1 1 d . . .
C11 C -0.22336(8) -0.26810(19) -0.14173(8) 0.0597(3) Uani 1 1 d . . .
C12 C -0.22924(8) -0.21024(19) -0.20141(8) 0.0628(4) Uani 1 1 d . . .
C13 C -0.16417(8) -0.11539(18) -0.22716(7) 0.0555(3) Uani 1 1 d . . .
C14 C -0.09568(7) -0.07419(16) -0.19181(6) 0.0468(3) Uani 1 1 d . . .
N5 N 0.19856(6) 0.21758(15) -0.12875(5) 0.0537(3) Uani 1 1 d . . .
N10 N -0.14712(7) -0.31608(14) -0.04833(5) 0.0564(3) Uani 1 1 d . . .
H1 H -0.0824(8) 0.2063(17) -0.1351(6) 0.046(3) Uiso 1 1 d . . .
H2 H -0.0869(9) 0.4855(19) -0.1746(6) 0.058(4) Uiso 1 1 d . . .
H3 H 0.0379(8) 0.635(2) -0.1972(7) 0.064(4) Uiso 1 1 d . . .
H4 H 0.1684(10) 0.501(2) -0.1797(7) 0.068(4) Uiso 1 1 d . . .
H8 H 0.2547(9) 0.0437(18) -0.0780(6) 0.061(4) Uiso 1 1 d . . .
H11 H 0.1968(10) -0.168(2) -0.0133(7) 0.067(4) Uiso 1 1 d . . .
H12 H 0.0776(9) -0.315(2) 0.0220(7) 0.063(4) Uiso 1 1 d . . .
H15 H -0.0685(9) -0.376(2) 0.0177(7) 0.062(4) Uiso 1 1 d . . .
H19 H -0.2645(10) -0.346(2) -0.1225(7) 0.069(4) Uiso 1 1 d . . .
H20 H -0.2777(9) -0.241(2) -0.2274(8) 0.077(5) Uiso 1 1 d . . .
H21 H -0.1661(9) -0.079(2) -0.2717(7) 0.065(4) Uiso 1 1 d . . .
H22 H -0.0497(8) -0.0058(18) -0.2108(6) 0.053(4) Uiso 1 1 d . . .

loop_
_atom_site_aniso_label
_atom_site_aniso_U_11
_atom_site_aniso_U_22
_atom_site_aniso_U_33
_atom_site_aniso_U_23
_atom_site_aniso_U_13
_atom_site_aniso_U_12
C1 0.0369(5) 0.0511(7) 0.0446(6) -0.0028(5) 0.0018(4) 0.0031(5)
C2 0.0504(7) 0.0537(7) 0.0492(6) -0.0002(5) -0.0013(5) 0.0083(6)
C3 0.0644(8) 0.0491(7) 0.0511(7) 0.0015(6) -0.0015(6) -0.0025(6)
C4 0.0522(7) 0.0576(8) 0.0498(6) -0.0015(6) 0.0014(5) -0.0121(6)
C16 0.0380(6) 0.0548(7) 0.0441(6) -0.0074(5) 0.0022(4) -0.0026(5)
C15 0.0352(5) 0.0470(6) 0.0392(5) -0.0064(4) 0.0022(4) 0.0007(4)
C6 0.0330(5) 0.0611(8) 0.0627(7) -0.0115(6) -0.0032(5) 0.0055(5)
C18 0.0373(5) 0.0506(6) 0.0474(6) -0.0095(5) -0.0008(4) 0.0076(5)
C17 0.0339(5) 0.0460(6) 0.0399(5) -0.0066(4) 0.0030(4) 0.0046(4)
C7 0.0477(6) 0.0567(7) 0.0517(7) -0.0066(6) -0.0072(5) 0.0143(6)
C8 0.0624(8) 0.0500(7) 0.0440(6) -0.0022(5) -0.0045(5) 0.0106(6)
C20 0.0505(6) 0.0443(6) 0.0422(6) -0.0061(5) 0.0032(5) 0.0046(5)
C19 0.0377(5) 0.0430(6) 0.0405(5) -0.0065(4) 0.0040(4) 0.0043(4)
C9 0.0652(8) 0.0477(7) 0.0461(6) -0.0012(5) 0.0068(6) -0.0028(6)
C22 0.0424(6) 0.0456(6) 0.0570(7) -0.0055(5) 0.0072(5) -0.0010(5)
C21 0.0358(5) 0.0430(6) 0.0472(6) -0.0065(5) 0.0036(4) 0.0027(4)
C11 0.0420(6) 0.0547(8) 0.0823(10) -0.0022(7) 0.0004(6) -0.0077(6)
C12 0.0469(7) 0.0612(8) 0.0805(10) -0.0053(7) -0.0161(6) -0.0041(6)
C13 0.0516(7) 0.0596(8) 0.0554(7) -0.0046(6) -0.0088(6) 0.0035(6)
C14 0.0397(5) 0.0531(7) 0.0475(6) -0.0049(5) 0.0017(5) 0.0019(5)
N5 0.0357(5) 0.0624(7) 0.0631(6) -0.0074(5) 0.0015(4) -0.0026(5)
N10 0.0578(6) 0.0523(6) 0.0590(6) -0.0012(5) 0.0105(5) -0.0085(5)

loop_
_atom_type_symbol
_atom_type_description
_atom_type_scat_dispersion_real
_atom_type_scat_dispersion_imag
_atom_type_scat_source
C C 0.0033 0.0016 'International Tables Vol C Tables 4.2.6.8 and 6.1.1.4'
H H 0 0 'International Tables Vol C Tables 4.2.6.8 and 6.1.1.4'
N N 0.0061 0.0033 'International Tables Vol C Tables 4.2.6.8 and 6.1.1.4'

loop_
_geom_angle_atom_site_label_1
_geom_angle_atom_site_label_2
_geom_angle_atom_site_label_3
_geom_angle
_geom_angle_site_symmetry_1
_geom_angle_site_symmetry_3
_geom_angle_publ_flag
C2 C1 C15 121.81(11) . . ?
C1 C2 C3 120.50(12) . . ?
C4 C3 C2 119.63(13) . . ?
C3 C4 C16 120.88(12) . . ?
N5 C16 C4 116.32(11) . . ?
N5 C16 C15 123.11(12) . . ?
C4 C16 C15 120.37(11) . . ?
C1 C15 C16 116.67(11) . . ?
C1 C15 C17 124.19(10) . . ?
C16 C15 C17 118.44(10) . . ?
N5 C6 C18 125.74(11) . . ?
C17 C18 C7 121.73(11) . . ?
C17 C18 C6 118.63(11) . . ?
C7 C18 C6 119.61(11) . . ?
C18 C17 C19 117.23(10) . . ?
C18 C17 C15 115.55(10) . . ?
C19 C17 C15 126.82(9) . . ?
C8 C7 C18 119.53(11) . . ?
C7 C8 C20 120.09(12) . . ?
C19 C20 C8 121.33(11) . . ?
C19 C20 C9 118.72(11) . . ?
C8 C20 C9 119.95(12) . . ?
C20 C19 C17 117.55(10) . . ?
C20 C19 C21 115.67(10) . . ?
C17 C19 C21 126.62(10) . . ?
N10 C9 C20 125.48(12) . . ?
N10 C22 C11 116.71(12) . . ?
N10 C22 C21 123.47(11) . . ?
C11 C22 C21 119.68(12) . . ?
C14 C21 C22 117.46(11) . . ?
C14 C21 C19 123.94(10) . . ?
C22 C21 C19 118.01(11) . . ?
C12 C11 C22 121.03(13) . . ?
C11 C12 C13 119.84(13) . . ?
C14 C13 C12 120.31(13) . . ?
C13 C14 C21 121.45(12) . . ?
C6 N5 C16 116.40(11) . . ?
C9 N10 C22 116.30(11) . . ?

loop_
_geom_bond_atom_site_label_1
_geom_bond_atom_site_label_2
_geom_bond_distance
_geom_bond_site_symmetry_2
_geom_bond_publ_flag
C1 C2 1.3678(18) . ?
C1 C15 1.4163(15) . ?
C2 C3 1.4002(19) . ?
C3 C4 1.3655(19) . ?
C4 C16 1.4029(19) . ?
C16 N5 1.3886(15) . ?
C16 C15 1.4229(16) . ?
C15 C17 1.4507(17) . ?
C6 N5 1.2913(18) . ?
C6 C18 1.4343(17) . ?
C18 C17 1.4124(14) . ?
C18 C7 1.4170(18) . ?
C17 C19 1.4463(16) . ?
C7 C8 1.349(2) . ?
C8 C20 1.4246(18) . ?
C20 C19 1.4019(16) . ?
C20 C9 1.4311(18) . ?
C19 C21 1.4568(15) . ?
C9 N10 1.2976(18) . ?
C22 N10 1.3840(17) . ?
C22 C11 1.4124(18) . ?
C22 C21 1.4157(16) . ?
C21 C14 1.4138(16) . ?
C11 C12 1.363(2) . ?
C12 C13 1.397(2) . ?
C13 C14 1.3752(17) . ?

loop_
_cod_related_entry_id
_cod_related_entry_database
_cod_related_entry_code
1 ChemSpider 10364050
